data_7024428
loop_
_publ_author_name
'Forgan, Ross S.'
'Davidson, James E.'
'Fabbiani, Francesca P. A.'
'Galbraith, Stuart G.'
'Henderson, David K.'
'Moggach, Stephen A.'
'Parsons, Simon'
'Tasker, Peter A.'
'White, Fraser J.'

_publ_section_title
;
 Cation and anion selectivity of zwitterionic salicylaldoxime metal salt
 extractants.
;
_journal_issue 7
_journal_name_full 'Dalton transactions (Cambridge, England : 2003)'
_journal_page_first 1763
_journal_page_last 1770
_journal_paper_doi 10.1039/b916877j
_journal_volume 39
_journal_year 2010
_chemical_formula_moiety 'C17 H26 N2 O2'
_chemical_formula_sum 'C17 H26 N2 O2'
_chemical_formula_weight 290.40
_space_group_IT_number 15
_symmetry_cell_setting monoclinic
_symmetry_Int_Tables_number 15
_symmetry_space_group_name_Hall '-C 2yc'
_symmetry_space_group_name_H-M 'C 1 2/c 1'
_atom_sites_solution_hydrogens geom
_atom_sites_solution_primary direct
_audit_creation_date 04-12-16
_audit_creation_method CRYSTALS_ver_12.39
_cell_angle_alpha 90
_cell_angle_beta 114.661(2)
_cell_angle_gamma 90
_cell_formula_units_Z 8
_cell_length_a 20.1661(7)
_cell_length_b 8.5773(3)
_cell_length_c 20.6403(7)
_cell_measurement_reflns_used 7987
_cell_measurement_temperature 150
_cell_measurement_theta_max 59
_cell_measurement_theta_min 6
_cell_volume 3244.5(2)
_computing_cell_refinement 'SAINT (Siemens ,1995)'
_computing_data_collection 'SMART (Siemens, 1993)'
_computing_data_reduction 'SAINT (Siemens ,1995)'
_computing_molecular_graphics 'CAMERON (Watkin et al 1996)'
_computing_publication_material 'CRYSTALS (Betteridge et al 2003)'
_computing_structure_refinement 'CRYSTALS (Betteridge et al 2003)'
_computing_structure_solution 'SIR92 (Altomare et al, 1994)'
_diffrn_ambient_temperature 150
_diffrn_measured_fraction_theta_full 0.987
_diffrn_measured_fraction_theta_max 0.914
_diffrn_measurement_device_type 'Bruker SMART'
_diffrn_measurement_method '\f & \w scans'
_diffrn_radiation_monochromator graphite
_diffrn_radiation_probe x-ray
_diffrn_radiation_type 'Mo K\a'
_diffrn_radiation_wavelength 0.71073
_diffrn_reflns_av_R_equivalents 0.064
_diffrn_reflns_limit_h_max 27
_diffrn_reflns_limit_h_min -27
_diffrn_reflns_limit_k_max 11
_diffrn_reflns_limit_k_min -9
_diffrn_reflns_limit_l_max 28
_diffrn_reflns_limit_l_min -27
_diffrn_reflns_number 21572
_diffrn_reflns_theta_full 27.824
_diffrn_reflns_theta_max 29.918
_diffrn_reflns_theta_min 2.171
_diffrn_standards_number 0
_exptl_absorpt_coefficient_mu 0.078
_exptl_absorpt_correction_T_max 0.99
_exptl_absorpt_correction_T_min 0.79
_exptl_absorpt_correction_type multi-scan
_exptl_absorpt_process_details 'SADABS (Siemens, 1996)'
_exptl_crystal_colour colourless
_exptl_crystal_density_diffrn 1.189
_exptl_crystal_description block
_exptl_crystal_F_000 1264
_exptl_crystal_recrystallization_method 'Slow evaporation from MeOH/CHCL3'
_exptl_crystal_size_max 0.90
_exptl_crystal_size_mid 0.36
_exptl_crystal_size_min 0.18
_refine_diff_density_max 0.40
_refine_diff_density_min -0.26
_refine_ls_extinction_method None
_refine_ls_goodness_of_fit_ref 0.8814
_refine_ls_hydrogen_treatment mixed
_refine_ls_matrix_type full
_refine_ls_number_parameters 196
_refine_ls_number_reflns 4270
_refine_ls_number_restraints 2
_refine_ls_R_factor_all 0.0612
_refine_ls_R_factor_gt 0.0444
_refine_ls_shift/su_max 0.000262
_refine_ls_structure_factor_coef Fsqd
_refine_ls_weighting_details
;
p=P(6)*max(Fo^2^,0) + (1-P(6))Fc^2^
Method = SHELXL 97 (Sheldrick, 1997)
W = 1. / [Sigma^2^(F*)+(P(1)p)^2^+P(2)p+P(4)+P(5)Sin(theta) ]
P(i) are:
0.747E-01 0.00 0.00 0.00 0.00 0.333
;
_refine_ls_weighting_scheme calc
_refine_ls_wR_factor_all 0.1216
_refine_ls_wR_factor_gt 0.1182
_refine_ls_wR_factor_ref 0.1216
_reflns_limit_h_max 25
_reflns_limit_h_min -27
_reflns_limit_k_max 11
_reflns_limit_k_min 0
_reflns_limit_l_max 28
_reflns_limit_l_min 0
_reflns_number_gt 2992
_reflns_number_total 4287
_reflns_threshold_expression I>2.00u(I)
_oxford_diffrn_Wilson_B_factor 0.00
_oxford_diffrn_Wilson_scale 0.00
_oxford_refine_ls_scale 0.2801(3)
_cod_data_source_file b916877j.txt
_cod_data_source_block RF0007
_cod_original_sg_symbol_H-M 'C 2/c'
_cod_database_code 7024428

loop_
_symmetry_equiv_pos_as_xyz
x,y,z
-x,-y,-z
x+1/2,y+1/2,z
-x+1/2,-y+1/2,-z
-x,y,-z+1/2
x,-y,z+1/2
-x+1/2,y+1/2,-z+1/2
x+1/2,-y+1/2,z+1/2

loop_
_atom_site_label
_atom_site_type_symbol
_atom_site_fract_x
_atom_site_fract_y
_atom_site_fract_z
_atom_site_U_iso_or_equiv
_atom_site_occupancy
_atom_site_adp_type
_atom_site_refinement_flags_posn
O1 O 0.16421(5) 0.68105(10) 0.14353(4) 0.0268 1.0000 Uani D
C1 C 0.15074(6) 0.60614(13) 0.19506(6) 0.0209 1.0000 Uani .
O2 O 0.07976(5) 1.07853(10) 0.17121(5) 0.0303 1.0000 Uani D
C2 C 0.11687(6) 0.68163(13) 0.23376(6) 0.0205 1.0000 Uani .
C3 C 0.10507(6) 0.59862(13) 0.28661(6) 0.0220 1.0000 Uani .
C4 C 0.12627(6) 0.44391(13) 0.30270(6) 0.0217 1.0000 Uani .
C5 C 0.15974(6) 0.37360(13) 0.26299(6) 0.0221 1.0000 Uani .
N6 N 0.14883(5) 0.26074(11) 0.11041(5) 0.0214 1.0000 Uani .
C6 C 0.17084(6) 0.44967(13) 0.20878(6) 0.0208 1.0000 Uani .
C21 C 0.09322(6) 0.84384(13) 0.22039(6) 0.0232 1.0000 Uani .
N22 N 0.10955(5) 0.93003(11) 0.17848(5) 0.0238 1.0000 Uani .
C41 C 0.11549(7) 0.35549(14) 0.36220(6) 0.0247 1.0000 Uani .
C42 C 0.18111(8) 0.38641(19) 0.43284(7) 0.0418 1.0000 Uani .
C43 C 0.10839(10) 0.18003(17) 0.34755(9) 0.0483 1.0000 Uani .
C44 C 0.04642(8) 0.40871(18) 0.36946(7) 0.0369 1.0000 Uani .
C61 C 0.20346(6) 0.36132(13) 0.16571(6) 0.0231 1.0000 Uani .
C63 C 0.09302(6) 0.35670(13) 0.05471(6) 0.0229 1.0000 Uani .
C64 C 0.03682(6) 0.25391(15) -0.00171(6) 0.0279 1.0000 Uani .
C65 C 0.07318(7) 0.14631(16) -0.03583(7) 0.0326 1.0000 Uani .
C66 C 0.13354(8) 0.05342(16) 0.02190(7) 0.0346 1.0000 Uani .
C67 C 0.18675(7) 0.16094(15) 0.07842(7) 0.0303 1.0000 Uani .
H31 H 0.0806 0.6528 0.3135 0.0277 1.0000 Uiso .
H51 H 0.1765 0.2633 0.2742 0.0261 1.0000 Uiso .
H211 H 0.0638 0.8892 0.2446 0.0290 1.0000 Uiso .
H421 H 0.1746 0.3293 0.4721 0.0489 1.0000 Uiso .
H422 H 0.1853 0.5007 0.4433 0.0489 1.0000 Uiso .
H423 H 0.2266 0.3490 0.4296 0.0489 1.0000 Uiso .
H431 H 0.1011 0.1258 0.3869 0.0647 1.0000 Uiso .
H432 H 0.1534 0.1405 0.3445 0.0647 1.0000 Uiso .
H433 H 0.0651 0.1601 0.3013 0.0647 1.0000 Uiso .
H441 H 0.0414 0.3491 0.4088 0.0465 1.0000 Uiso .
H442 H 0.0503 0.5229 0.3811 0.0465 1.0000 Uiso .
H443 H 0.0029 0.3900 0.3238 0.0465 1.0000 Uiso .
H611 H 0.2232 0.4380 0.1418 0.0288 1.0000 Uiso .
H612 H 0.2440 0.2941 0.1987 0.0288 1.0000 Uiso .
H631 H 0.1173 0.4242 0.0316 0.0287 1.0000 Uiso .
H632 H 0.0678 0.4235 0.0772 0.0287 1.0000 Uiso .
H641 H 0.0008 0.3217 -0.0394 0.0331 1.0000 Uiso .
H642 H 0.0110 0.1897 0.0211 0.0331 1.0000 Uiso .
H651 H 0.0945 0.2095 -0.0631 0.0386 1.0000 Uiso .
H652 H 0.0360 0.0726 -0.0690 0.0386 1.0000 Uiso .
H661 H 0.1604 -0.0082 -0.0004 0.0406 1.0000 Uiso .
H662 H 0.1110 -0.0190 0.0451 0.0406 1.0000 Uiso .
H671 H 0.2116 0.2287 0.0558 0.0370 1.0000 Uiso .
H672 H 0.2240 0.0964 0.1166 0.0370 1.0000 Uiso .
H1 H 0.1502(8) 0.7706(12) 0.1419(9) 0.0500 1.0000 Uiso D
H2 H 0.1027(8) 1.1326(18) 0.1527(8) 0.0500 1.0000 Uiso D

loop_
_atom_site_aniso_label
_atom_site_aniso_U_11
_atom_site_aniso_U_22
_atom_site_aniso_U_33
_atom_site_aniso_U_23
_atom_site_aniso_U_13
_atom_site_aniso_U_12
O1 0.0369(5) 0.0181(4) 0.0302(5) 0.0038(3) 0.0187(4) 0.0007(3)
C1 0.0215(5) 0.0186(6) 0.0211(5) 0.0008(4) 0.0074(4) -0.0028(4)
O2 0.0380(5) 0.0143(4) 0.0412(5) 0.0046(3) 0.0191(4) 0.0031(3)
C2 0.0228(5) 0.0149(5) 0.0222(5) -0.0006(4) 0.0078(4) -0.0022(4)
C3 0.0243(6) 0.0197(6) 0.0226(5) -0.0020(4) 0.0105(4) -0.0014(4)
C4 0.0223(5) 0.0195(6) 0.0209(5) 0.0016(4) 0.0066(4) -0.0026(4)
C5 0.0223(6) 0.0163(5) 0.0239(5) 0.0012(4) 0.0057(4) -0.0006(4)
N6 0.0239(5) 0.0157(5) 0.0231(5) 0.0000(4) 0.0084(4) 0.0042(4)
C6 0.0188(5) 0.0185(6) 0.0230(5) -0.0013(4) 0.0067(4) -0.0006(4)
C21 0.0255(6) 0.0174(6) 0.0261(6) -0.0014(4) 0.0102(5) -0.0004(4)
N22 0.0267(5) 0.0144(5) 0.0273(5) 0.0009(4) 0.0082(4) 0.0012(4)
C41 0.0278(6) 0.0221(6) 0.0239(5) 0.0047(4) 0.0104(5) -0.0013(5)
C42 0.0321(7) 0.0602(10) 0.0268(7) 0.0145(6) 0.0060(6) -0.0079(6)
C43 0.0828(12) 0.0240(7) 0.0528(9) 0.0058(6) 0.0430(9) -0.0047(7)
C44 0.0324(7) 0.0446(8) 0.0366(7) 0.0137(6) 0.0175(6) 0.0018(6)
C61 0.0217(5) 0.0208(6) 0.0260(6) -0.0008(4) 0.0093(5) 0.0014(4)
C63 0.0249(6) 0.0188(6) 0.0245(5) 0.0034(4) 0.0098(5) 0.0051(4)
C64 0.0268(6) 0.0247(6) 0.0273(6) 0.0003(5) 0.0065(5) 0.0047(5)
C65 0.0355(7) 0.0319(7) 0.0259(6) -0.0036(5) 0.0083(5) 0.0064(5)
C66 0.0375(7) 0.0287(7) 0.0315(7) -0.0072(5) 0.0085(6) 0.0106(5)
C67 0.0287(6) 0.0312(7) 0.0291(6) -0.0055(5) 0.0104(5) 0.0095(5)

loop_
_atom_type_symbol
_atom_type_scat_dispersion_real
_atom_type_scat_dispersion_imag
_atom_type_scat_Cromer_Mann_a1
_atom_type_scat_Cromer_Mann_b1
_atom_type_scat_Cromer_Mann_a2
_atom_type_scat_Cromer_Mann_b2
_atom_type_scat_Cromer_Mann_a3
_atom_type_scat_Cromer_Mann_b3
_atom_type_scat_Cromer_Mann_a4
_atom_type_scat_Cromer_Mann_b4
_atom_type_scat_Cromer_Mann_c
_atom_type_scat_source
C 0.0033 0.0016 2.3100 20.8439 1.0200 10.2075 1.5886 0.5687 0.8650 51.6512 0.2156 'International Tables Vol C 4.2.6.8 and 6.1.1.4'
N 0.0061 0.0033 12.2126 0.0057 3.1322 9.8933 2.0125 28.9975 1.1663 0.5826 -11.5290 'International Tables Vol C 4.2.6.8 and 6.1.1.4'
O 0.0106 0.0060 3.0485 13.2771 2.2868 5.7011 1.5463 0.3239 0.8670 32.9089 0.2508 'International Tables Vol C 4.2.6.8 and 6.1.1.4'
H 0.0000 0.0000 0.4930 10.5109 0.3229 26.1257 0.1402 3.1424 0.0408 57.7998 0.0030 'International Tables Vol C 4.2.6.8 and 6.1.1.4'

loop_
_geom_angle_atom_site_label_1
_geom_angle_atom_site_label_2
_geom_angle_atom_site_label_3
_geom_angle
_geom_angle_publ_flag
C1 O1 H1 107.3(12) no
O1 C1 C2 121.87(10) yes
O1 C1 C6 118.40(10) yes
C2 C1 C6 119.73(10) yes
N22 O2 H2 104.9(12) no
C1 C2 C3 119.19(10) yes
C1 C2 C21 121.96(10) yes
C3 C2 C21 118.85(10) yes
C2 C3 C4 122.32(11) yes
C2 C3 H31 118.689 no
C4 C3 H31 118.993 no
C3 C4 C5 116.56(10) yes
C3 C4 C41 122.05(10) yes
C5 C4 C41 121.38(10) yes
C4 C5 C6 123.25(10) yes
C4 C5 H51 118.229 no
C6 C5 H51 118.517 no
C61 N6 C63 110.71(9) yes
C61 N6 C67 108.89(9) yes
C63 N6 C67 110.11(9) yes
C1 C6 C5 118.90(10) yes
C1 C6 C61 121.55(10) yes
C5 C6 C61 119.55(10) yes
C2 C21 N22 121.47(10) yes
C2 C21 H211 119.455 no
N22 C21 H211 119.074 no
O2 N22 C21 112.37(10) yes
C4 C41 C42 108.80(10) yes
C4 C41 C43 111.15(10) yes
C42 C41 C43 109.36(12) yes
C4 C41 C44 111.68(10) yes
C42 C41 C44 108.41(11) yes
C43 C41 C44 107.37(11) yes
C41 C42 H421 109.470 no
C41 C42 H422 109.715 no
H421 C42 H422 109.364 no
C41 C42 H423 109.537 no
H421 C42 H423 109.312 no
H422 C42 H423 109.428 no
C41 C43 H431 109.293 no
C41 C43 H432 109.564 no
H431 C43 H432 109.947 no
C41 C43 H433 109.135 no
H431 C43 H433 109.269 no
H432 C43 H433 109.616 no
C41 C44 H441 109.407 no
C41 C44 H442 109.349 no
H441 C44 H442 109.204 no
C41 C44 H443 109.677 no
H441 C44 H443 109.743 no
H442 C44 H443 109.447 no
C6 C61 N6 112.17(9) yes
C6 C61 H611 108.723 no
N6 C61 H611 108.848 no
C6 C61 H612 108.678 no
N6 C61 H612 108.773 no
H611 C61 H612 109.628 no
N6 C63 C64 110.77(9) yes
N6 C63 H631 109.151 no
C64 C63 H631 109.122 no
N6 C63 H632 109.152 no
C64 C63 H632 109.053 no
H631 C63 H632 109.577 no
C63 C64 C65 110.89(10) yes
C63 C64 H641 108.991 no
C65 C64 H641 109.100 no
C63 C64 H642 109.063 no
C65 C64 H642 109.223 no
H641 C64 H642 109.555 no
C64 C65 C66 109.69(10) yes
C64 C65 H651 109.588 no
C66 C65 H651 109.422 no
C64 C65 H652 109.310 no
C66 C65 H652 109.313 no
H651 C65 H652 109.505 no
C65 C66 C67 111.09(11) yes
C65 C66 H661 109.055 no
C67 C66 H661 109.271 no
C65 C66 H662 108.909 no
C67 C66 H662 108.955 no
H661 C66 H662 109.547 no
C66 C67 N6 111.30(10) yes
C66 C67 H671 108.924 no
N6 C67 H671 109.008 no
C66 C67 H672 109.044 no
N6 C67 H672 109.150 no
H671 C67 H672 109.390 no

loop_
_geom_bond_atom_site_label_1
_geom_bond_atom_site_label_2
_geom_bond_distance
_geom_bond_publ_flag
O1 C1 1.3635(13) yes
O1 H1 0.814(9) no
C1 C2 1.4068(16) yes
C1 C6 1.3964(16) yes
O2 N22 1.3895(12) yes
O2 H2 0.850(9) no
C2 C3 1.4035(15) yes
C2 C21 1.4593(16) yes
C3 C4 1.3912(16) yes
C3 H31 0.999 no
C4 C5 1.3974(16) yes
C4 C41 1.5341(15) yes
C5 C6 1.3916(16) yes
C5 H51 0.999 no
N6 C61 1.4872(14) yes
N6 C63 1.4785(14) yes
N6 C67 1.4747(14) yes
C6 C61 1.5119(15) yes
C21 N22 1.2811(15) yes
C21 H211 1.000 no
C41 C42 1.5287(17) yes
C41 C43 1.5300(18) yes
C41 C44 1.5314(18) yes
C42 H421 1.001 no
C42 H422 1.000 no
C42 H423 1.001 no
C43 H431 0.999 no
C43 H432 0.995 no
C43 H433 1.003 no
C44 H441 1.000 no
C44 H442 1.004 no
C44 H443 0.997 no
C61 H611 0.998 no
C61 H612 1.000 no
C63 C64 1.5220(16) yes
C63 H631 0.999 no
C63 H632 1.000 no
C64 C65 1.5220(17) yes
C64 H641 1.000 no
C64 H642 0.999 no
C65 C66 1.5251(17) yes
C65 H651 0.998 no
C65 H652 1.001 no
C66 C67 1.5225(18) yes
C66 H661 0.998 no
C66 H662 1.001 no
C67 H671 1.001 no
C67 H672 0.999 no
